data_7210211
loop_
_publ_author_name
'T\"urkmen, Yunus E.'
'Sen, Saikat'
'Rawal, Viresh H.'

_publ_section_title
;
 Stacks and clips: Uncanny similarities in the modes of self-assembly in
 tenary Ag(I) complexes with 1,2-diazines and chelating heteroarenes.
;
_journal_issue 21
_journal_name_full 'CrystEngComm / RSC'
_journal_page_first 4221
_journal_page_last 4224
_journal_paper_doi 10.1039/C3CE40500A
_journal_volume 2013
_journal_year 2013
_chemical_compound_source 'see text'
_chemical_formula_moiety 'C56 H42 Ag4 N14, 4(C2 F6 N O4 S2)'
_chemical_formula_sum 'C64 H42 Ag4 F24 N18 O16 S8'
_chemical_formula_weight 2463.2
_chemical_name_systematic ?
_space_group_IT_number 14
_symmetry_cell_setting monoclinic
_symmetry_Int_Tables_number 14
_symmetry_space_group_name_Hall '-P 2yn'
_symmetry_space_group_name_H-M 'P 1 21/n 1'
_atom_sites_solution_hydrogens geom
_atom_sites_solution_primary direct
_atom_sites_solution_secondary difmap
_audit_creation_date 2013-01-23T11:19:00-00:00
_audit_creation_method 'WinGX routine CIF_UPDATE'
_cell_angle_alpha 90
_cell_angle_beta 110.691(2)
_cell_angle_gamma 90
_cell_formula_units_Z 4
_cell_length_a 18.8120(19)
_cell_length_b 22.261(2)
_cell_length_c 20.920(2)
_cell_measurement_reflns_used 7341
_cell_measurement_temperature 100(2)
_cell_measurement_theta_max 46.29
_cell_measurement_theta_min 4.38
_cell_volume 8195.7(14)
_computing_cell_refinement 'SMART (Bruker, 1998)'
_computing_data_collection 'SMART (Bruker, 1998)'
_computing_data_reduction 'SAINT (Bruker, 1998)'
_computing_molecular_graphics 'PLATON (Spek, 2003) and CAMERON (Watkin et al., 1993)'
_computing_publication_material 'PLATON (Spek, 2003)'
_computing_structure_refinement 'SHELXL-97 (Sheldrick, 2008)'
_computing_structure_solution 'SHELXS-97 (Sheldrick, 2008)'
_diffrn_ambient_temperature 100(2)
_diffrn_measured_fraction_theta_full 0.998
_diffrn_measured_fraction_theta_max 0.998
_diffrn_measurement_device_type 'Bruker AXS SMART APEX CCD area-detector'
_diffrn_measurement_method '\f and \w scans'
_diffrn_radiation_monochromator graphite
_diffrn_radiation_type MoKa
_diffrn_radiation_wavelength 0.71073
_diffrn_reflns_av_R_equivalents 0.0714
_diffrn_reflns_av_unetI/netI 0.0923
_diffrn_reflns_limit_h_max 22
_diffrn_reflns_limit_h_min -22
_diffrn_reflns_limit_k_max 26
_diffrn_reflns_limit_k_min -24
_diffrn_reflns_limit_l_max 25
_diffrn_reflns_limit_l_min -25
_diffrn_reflns_number 60575
_diffrn_reflns_reduction_process
;
;
_diffrn_reflns_theta_full 25.35
_diffrn_reflns_theta_max 25.35
_diffrn_reflns_theta_min 1.25
_exptl_absorpt_coefficient_mu 1.277
_exptl_absorpt_correction_T_max 0.7934
_exptl_absorpt_correction_T_min 0.5677
_exptl_absorpt_correction_type multi-scan
_exptl_absorpt_process_details '(SADABS; Sheldrick, 2003)'
_exptl_crystal_colour colorless
_exptl_crystal_density_diffrn 1.996
_exptl_crystal_density_method 'Not Measured'
_exptl_crystal_description needle
_exptl_crystal_F_000 4848
_exptl_crystal_size_max 0.5
_exptl_crystal_size_mid 0.21
_exptl_crystal_size_min 0.19
_refine_diff_density_max 1.166
_refine_diff_density_min -0.519
_refine_diff_density_rms 0.117
_refine_ls_extinction_method none
_refine_ls_goodness_of_fit_ref 0.901
_refine_ls_hydrogen_treatment constr
_refine_ls_matrix_type full
_refine_ls_number_parameters 1207
_refine_ls_number_reflns 14987
_refine_ls_number_restraints 0
_refine_ls_restrained_S_all 0.901
_refine_ls_R_factor_all 0.0754
_refine_ls_R_factor_gt 0.0463
_refine_ls_shift/su_max 0.001
_refine_ls_shift/su_mean 0
_refine_ls_structure_factor_coef Fsqd
_refine_ls_weighting_details 'calc w=1/[\s^2^(Fo^2^)+(0.0398P)^2^+0.0000P] where P=(Fo^2^+2Fc^2^)/3'
_refine_ls_weighting_scheme calc
_refine_ls_wR_factor_gt 0.0866
_refine_ls_wR_factor_ref 0.1002
_reflns_number_gt 9993
_reflns_number_total 14987
_reflns_threshold_expression I>2\s(I)
_cod_data_source_file c3ce40500a.txt
_cod_data_source_block platon_acc_final
_cod_depositor_comments
;
The following automatic conversions were performed:

'_symmetry_cell_setting' value 'Monoclinic' changed to 'monoclinic'
according to /home/saulius/struct/CIF-dictionaries/cif_core.dic
dictionary named 'cif_core.dic' version 2.4.2 from 2011-04-26.

Automatic conversion script
Id: cif_fix_values 1891 2012-01-12 08:04:46Z andrius 

 Adding full bibliography for 7210209--7210212.cif.
;
_cod_original_cell_volume 8195.6(14)
_cod_original_sg_symbol_H-M 'P 21/n'
_cod_database_code 7210211

loop_
_symmetry_equiv_pos_as_xyz
x,y,z
1/2-x,1/2+y,1/2-z
-x,-y,-z
1/2+x,1/2-y,1/2+z

loop_
_atom_site_label
_atom_site_type_symbol
_atom_site_fract_x
_atom_site_fract_y
_atom_site_fract_z
_atom_site_U_iso_or_equiv
_atom_site_adp_type
_atom_site_occupancy
_atom_site_symmetry_multiplicity
_atom_site_calc_flag
_atom_site_refinement_flags
Ag1 Ag -0.07475(2) 0.52852(2) 0.73428(2) 0.02595(12) Uani 1 1 d .
Ag2 Ag 0.10041(2) 0.49652(2) 0.77377(2) 0.02650(12) Uani 1 1 d .
Ag3 Ag -0.09279(2) 0.67270(2) 0.68146(2) 0.02405(12) Uani 1 1 d .
Ag4 Ag 0.10216(2) 0.64961(2) 0.76942(2) 0.02400(12) Uani 1 1 d .
C1 C -0.0920(3) 0.3782(3) 0.7421(3) 0.0205(14) Uani 1 1 d .
C10 C 0.0011(3) 0.5678(2) 0.9620(3) 0.0184(13) Uani 1 1 d .
C11 C -0.0298(3) 0.5823(2) 1.0122(3) 0.0207(14) Uani 1 1 d .
C12 C 0.0170(3) 0.5868(2) 1.0776(3) 0.0226(14) Uani 1 1 d .
C13 C 0.0949(3) 0.5776(3) 1.0968(3) 0.0251(14) Uani 1 1 d .
C14 C 0.1267(3) 0.5633(2) 1.0499(3) 0.0232(14) Uani 1 1 d .
C15 C 0.0798(3) 0.5587(2) 0.9816(3) 0.0201(13) Uani 1 1 d .
C16 C 0.1066(3) 0.5442(2) 0.9286(3) 0.0220(14) Uani 1 1 d .
C17 C -0.0764(3) 0.5589(2) 0.5841(3) 0.0231(14) Uani 1 1 d .
C18 C -0.0491(3) 0.5690(2) 0.5302(3) 0.0201(13) Uani 1 1 d .
C19 C -0.0970(3) 0.5812(2) 0.4629(3) 0.0234(14) Uani 1 1 d .
C2 C -0.0683(3) 0.3178(3) 0.7552(3) 0.0214(14) Uani 1 1 d .
C20 C -0.0652(3) 0.5900(2) 0.4138(3) 0.0238(14) Uani 1 1 d .
C21 C 0.0138(3) 0.5874(2) 0.4303(3) 0.0230(14) Uani 1 1 d .
C22 C 0.0611(3) 0.5756(2) 0.4953(3) 0.0222(14) Uani 1 1 d .
C23 C 0.0297(3) 0.5660(2) 0.5459(3) 0.0193(13) Uani 1 1 d .
C24 C 0.0731(3) 0.5533(2) 0.6152(3) 0.0206(14) Uani 1 1 d .
C25 C -0.0853(3) 0.7087(2) 0.8318(3) 0.0212(14) Uani 1 1 d .
C26 C -0.0566(3) 0.7222(2) 0.9020(3) 0.0236(14) Uani 1 1 d .
C27 C -0.0993(3) 0.7452(3) 0.9384(3) 0.0271(15) Uani 1 1 d .
C28 C -0.0660(3) 0.7566(3) 1.0056(3) 0.0311(16) Uani 1 1 d .
C29 C 0.0109(3) 0.7429(3) 1.0399(3) 0.0304(16) Uani 1 1 d .
C3 C -0.1171(3) 0.2703(3) 0.7548(3) 0.0283(15) Uani 1 1 d .
C30 C 0.0545(3) 0.7213(2) 1.0065(3) 0.0242(14) Uani 1 1 d .
C31 C 0.0214(3) 0.7116(2) 0.9361(3) 0.0213(14) Uani 1 1 d .
C32 C 0.0618(3) 0.6904(2) 0.8949(3) 0.0219(14) Uani 1 1 d .
C33 C -0.0370(3) 0.7123(2) 0.5631(3) 0.0229(14) Uani 1 1 d .
C34 C 0.0116(3) 0.7217(2) 0.5250(3) 0.0192(13) Uani 1 1 d .
C35 C -0.0140(3) 0.7365(2) 0.4554(3) 0.0236(14) Uani 1 1 d .
C36 C 0.0374(3) 0.7432(3) 0.4239(3) 0.0266(15) Uani 1 1 d .
C37 C 0.1149(3) 0.7355(2) 0.4593(3) 0.0246(14) Uani 1 1 d .
C38 C 0.1409(3) 0.7210(2) 0.5266(3) 0.0234(14) Uani 1 1 d .
C39 C 0.0895(3) 0.7135(2) 0.5606(3) 0.0215(14) Uani 1 1 d .
C4 C -0.0886(4) 0.2145(3) 0.7686(3) 0.0307(16) Uani 1 1 d .
C40 C 0.1100(3) 0.6971(2) 0.6298(3) 0.0234(14) Uani 1 1 d .
C41 C -0.2546(3) 0.5345(3) 0.6869(3) 0.0244(14) Uani 1 1 d .
C42 C -0.3283(3) 0.5492(3) 0.6432(3) 0.0222(14) Uani 1 1 d .
C43 C -0.3921(3) 0.5137(3) 0.6355(3) 0.0295(15) Uani 1 1 d .
C44 C -0.4609(3) 0.5322(3) 0.5915(3) 0.0327(16) Uani 1 1 d .
C45 C -0.4682(3) 0.5853(3) 0.5543(3) 0.0353(17) Uani 1 1 d .
C46 C -0.4065(3) 0.6198(3) 0.5614(3) 0.0298(15) Uani 1 1 d .
C47 C -0.3353(3) 0.6023(3) 0.6062(3) 0.0221(14) Uani 1 1 d .
C48 C -0.2679(3) 0.6353(3) 0.6177(3) 0.0230(14) Uani 1 1 d .
C49 C 0.2786(3) 0.5141(3) 0.8391(3) 0.0239(14) Uani 1 1 d .
C5 C -0.0127(4) 0.2026(3) 0.7829(3) 0.0351(17) Uani 1 1 d .
C50 C 0.3503(3) 0.5426(3) 0.8609(3) 0.0217(14) Uani 1 1 d .
C51 C 0.4188(3) 0.5142(3) 0.8970(3) 0.0286(15) Uani 1 1 d .
C52 C 0.4853(3) 0.5455(3) 0.9132(3) 0.0320(16) Uani 1 1 d .
C53 C 0.4855(3) 0.6055(3) 0.8943(3) 0.0347(17) Uani 1 1 d .
C54 C 0.4190(3) 0.6341(3) 0.8596(3) 0.0270(15) Uani 1 1 d .
C55 C 0.3504(3) 0.6030(3) 0.8437(3) 0.0222(14) Uani 1 1 d .
C56 C 0.2779(3) 0.6301(3) 0.8118(3) 0.0228(14) Uani 1 1 d .
C57 C 0.8636(4) 0.8653(3) 0.5511(4) 0.0383(17) Uani 1 1 d .
C58 C 0.9014(3) 0.8609(3) 0.7541(3) 0.0276(15) Uani 1 1 d .
C59 C 0.1718(3) 0.9485(3) 0.3387(3) 0.0299(15) Uani 1 1 d .
C6 C 0.0362(4) 0.2481(3) 0.7831(3) 0.0308(16) Uani 1 1 d .
C60 C 0.2939(3) 0.8320(3) 0.5549(3) 0.0294(15) Uani 1 1 d .
C61 C 0.1424(3) 0.8516(3) 0.7078(3) 0.0289(15) Uani 1 1 d .
C62 C 0.1735(3) 0.8374(3) 0.9138(3) 0.0283(15) Uani 1 1 d .
C63 C 0.1472(4) 0.0296(3) 0.8264(3) 0.0374(17) Uani 1 1 d .
C64 C 0.2467(3) 0.1098(3) 1.0650(3) 0.0312(16) Uani 1 1 d .
C7 C 0.0083(3) 0.3067(3) 0.7687(3) 0.0214(14) Uani 1 1 d .
C8 C 0.0533(3) 0.3577(3) 0.7682(3) 0.0215(14) Uani 1 1 d .
C9 C -0.0420(3) 0.5622(2) 0.8918(3) 0.0232(14) Uani 1 1 d .
F1 F 0.8389(2) 0.91966(17) 0.5303(2) 0.0562(12) Uani 1 1 d .
F10 F 0.36859(18) 0.84021(16) 0.57861(17) 0.0362(9) Uani 1 1 d .
F11 F 0.27813(17) 0.78712(15) 0.51132(16) 0.0290(8) Uani 1 1 d .
F12 F 0.27457(19) 0.81590(16) 0.60799(16) 0.0377(9) Uani 1 1 d .
F13 F 0.09798(18) 0.81231(15) 0.72207(17) 0.0364(9) Uani 1 1 d .
F14 F 0.1307(2) 0.84798(17) 0.64143(18) 0.0471(10) Uani 1 1 d .
F15 F 0.12188(18) 0.90577(15) 0.72016(18) 0.0379(9) Uani 1 1 d .
F16 F 0.1581(2) 0.80293(16) 0.95862(18) 0.0433(10) Uani 1 1 d .
F17 F 0.1093(2) 0.85190(16) 0.86539(19) 0.0460(10) Uani 1 1 d .
F18 F 0.2056(2) 0.88688(16) 0.94508(18) 0.0432(10) Uani 1 1 d .
F19 F 0.1147(2) -0.00803(17) 0.85567(18) 0.0469(10) Uani 1 1 d .
F2 F 0.9288(2) 0.86971(19) 0.6016(2) 0.0569(12) Uani 1 1 d .
F20 F 0.2002(2) -0.00075(19) 0.8114(2) 0.0601(12) Uani 1 1 d .
F21 F 0.0962(2) 0.04816(19) 0.76842(19) 0.0575(12) Uani 1 1 d .
F22 F 0.2172(2) 0.16000(16) 1.03339(18) 0.0451(10) Uani 1 1 d .
F23 F 0.2258(2) 0.10358(17) 1.11862(17) 0.0438(10) Uani 1 1 d .
F24 F 0.32143(19) 0.11609(16) 1.08750(16) 0.0392(9) Uani 1 1 d .
F3 F 0.8755(2) 0.83749(16) 0.49977(18) 0.0452(10) Uani 1 1 d .
F4 F 0.91677(19) 0.85309(16) 0.82067(17) 0.0407(10) Uani 1 1 d .
F5 F 0.92133(18) 0.91527(16) 0.74389(17) 0.0362(9) Uani 1 1 d .
F6 F 0.94291(18) 0.82202(16) 0.73474(17) 0.0360(9) Uani 1 1 d .
F7 F 0.1302(2) 0.96983(17) 0.37247(19) 0.0478(10) Uani 1 1 d .
F8 F 0.1252(2) 0.93288(16) 0.27657(18) 0.0443(10) Uani 1 1 d .
F9 F 0.2156(2) 0.99195(16) 0.33150(18) 0.0448(10) Uani 1 1 d .
H1 H -0.1443 0.3866 0.7321 0.025 Uiso 1 1 calc R
H11 H -0.0829 0.5889 1 0.025 Uiso 1 1 calc R
H12 H -0.0036 0.5966 1.1117 0.027 Uiso 1 1 calc R
H13 H 0.1263 0.5814 1.1435 0.03 Uiso 1 1 calc R
H14 H 0.1798 0.5566 1.0633 0.028 Uiso 1 1 calc R
H16 H 0.1597 0.5383 0.9404 0.026 Uiso 1 1 calc R
H17 H -0.1297 0.5605 0.574 0.028 Uiso 1 1 calc R
H19 H -0.1505 0.5833 0.4515 0.028 Uiso 1 1 calc R
H20 H -0.0971 0.5979 0.3681 0.029 Uiso 1 1 calc R
H21 H 0.0346 0.594 0.3956 0.028 Uiso 1 1 calc R
H22 H 0.1146 0.5739 0.5061 0.027 Uiso 1 1 calc R
H24 H 0.1268 0.5511 0.6277 0.025 Uiso 1 1 calc R
H25 H -0.1381 0.7145 0.8081 0.025 Uiso 1 1 calc R
H27 H -0.152 0.753 0.9159 0.033 Uiso 1 1 calc R
H28 H -0.0949 0.774 1.0301 0.037 Uiso 1 1 calc R
H29 H 0.0326 0.749 1.0879 0.037 Uiso 1 1 calc R
H3 H -0.1697 0.2774 0.7449 0.034 Uiso 1 1 calc R
H30 H 0.1067 0.7128 1.0301 0.029 Uiso 1 1 calc R
H32 H 0.1147 0.6833 0.9166 0.026 Uiso 1 1 calc R
H33 H -0.09 0.7184 0.5404 0.027 Uiso 1 1 calc R
H35 H -0.0667 0.7417 0.4306 0.028 Uiso 1 1 calc R
H36 H 0.0202 0.7535 0.3768 0.032 Uiso 1 1 calc R
H37 H 0.1497 0.7404 0.4361 0.029 Uiso 1 1 calc R
H38 H 0.1939 0.7159 0.5506 0.028 Uiso 1 1 calc R
H4 H -0.1218 0.1822 0.7685 0.037 Uiso 1 1 calc R
H40 H 0.1626 0.6923 0.6554 0.028 Uiso 1 1 calc R
H41 H -0.2486 0.4991 0.7137 0.029 Uiso 1 1 calc R
H43 H -0.3875 0.4774 0.6604 0.035 Uiso 1 1 calc R
H44 H -0.5047 0.5085 0.5859 0.039 Uiso 1 1 calc R
H45 H -0.5168 0.5974 0.5239 0.042 Uiso 1 1 calc R
H46 H -0.4119 0.6558 0.5358 0.036 Uiso 1 1 calc R
H48 H -0.2719 0.6722 0.5939 0.028 Uiso 1 1 calc R
H49 H 0.2775 0.4722 0.847 0.029 Uiso 1 1 calc R
H5 H 0.0058 0.1626 0.7926 0.042 Uiso 1 1 calc R
H51 H 0.4193 0.4734 0.9103 0.034 Uiso 1 1 calc R
H52 H 0.532 0.5261 0.9376 0.038 Uiso 1 1 calc R
H53 H 0.5322 0.6266 0.9057 0.042 Uiso 1 1 calc R
H54 H 0.4192 0.6749 0.8463 0.032 Uiso 1 1 calc R
H56 H 0.2761 0.6715 0.8006 0.027 Uiso 1 1 calc R
H6 H 0.0886 0.24 0.7929 0.037 Uiso 1 1 calc R
H8 H 0.1059 0.3513 0.777 0.026 Uiso 1 1 calc R
H9 H -0.0951 0.5693 0.8775 0.028 Uiso 1 1 calc R
N1 N -0.0475(2) 0.4234(2) 0.7428(2) 0.0220(11) Uani 1 1 d .
N10 N 0.0629(2) 0.6880(2) 0.6615(2) 0.0218(11) Uani 1 1 d .
N11 N -0.1939(2) 0.5656(2) 0.6936(2) 0.0227(11) Uani 1 1 d .
N12 N -0.2013(3) 0.6191(2) 0.6581(2) 0.0236(12) Uani 1 1 d .
N13 N 0.2144(3) 0.5408(2) 0.8091(2) 0.0224(11) Uani 1 1 d .
N14 N 0.2139(2) 0.6013(2) 0.7972(2) 0.0225(11) Uani 1 1 d .
N15 N 0.7870(2) 0.8663(2) 0.6334(2) 0.0244(12) Uani 1 1 d .
N16 N 0.2714(3) 0.9084(2) 0.4537(2) 0.0250(12) Uani 1 1 d .
N17 N 0.2503(2) 0.8463(2) 0.8331(2) 0.0238(12) Uani 1 1 d .
N18 N 0.2424(2) 0.0618(2) 0.9482(2) 0.0256(12) Uani 1 1 d .
N2 N 0.0285(2) 0.4122(2) 0.7567(2) 0.0201(11) Uani 1 1 d .
N3 N -0.0138(2) 0.5481(2) 0.8456(2) 0.0223(11) Uani 1 1 d .
N4 N 0.0638(3) 0.5382(2) 0.8646(2) 0.0238(12) Uani 1 1 d .
N5 N -0.0330(3) 0.5476(2) 0.6464(2) 0.0230(12) Uani 1 1 d .
N6 N 0.0449(2) 0.5444(2) 0.6626(2) 0.0212(11) Uani 1 1 d .
N7 N -0.0453(2) 0.6891(2) 0.7973(2) 0.0222(11) Uani 1 1 d .
N8 N 0.0320(2) 0.6798(2) 0.8296(2) 0.0202(11) Uani 1 1 d .
N9 N -0.0141(2) 0.6961(2) 0.6264(2) 0.0203(11) Uani 1 1 d .
O1 O 0.7273(2) 0.82786(19) 0.5174(2) 0.0389(12) Uani 1 1 d .
O10 O 0.2554(2) 0.77753(18) 0.7393(2) 0.0330(11) Uani 1 1 d .
O11 O 0.3025(2) 0.78699(19) 0.9378(2) 0.0378(11) Uani 1 1 d .
O12 O 0.1939(2) 0.74566(17) 0.8471(2) 0.0279(10) Uani 1 1 d .
O13 O 0.2365(3) 0.1200(2) 0.8488(2) 0.0531(14) Uani 1 1 d .
O14 O 0.1272(2) 0.1254(2) 0.8857(2) 0.0445(12) Uani 1 1 d .
O15 O 0.2646(2) -0.00171(19) 1.0472(2) 0.0363(11) Uani 1 1 d .
O16 O 0.1382(2) 0.04031(19) 0.99517(19) 0.0334(11) Uani 1 1 d .
O2 O 0.8266(2) 0.76671(17) 0.5972(2) 0.0307(10) Uani 1 1 d .
O3 O 0.7649(2) 0.89162(18) 0.73676(19) 0.0311(10) Uani 1 1 d .
O4 O 0.7887(2) 0.78685(18) 0.7188(2) 0.0330(11) Uani 1 1 d .
O5 O 0.1733(2) 0.83822(18) 0.37616(19) 0.0364(11) Uani 1 1 d .
O6 O 0.2792(2) 0.87514(19) 0.3462(2) 0.0396(12) Uani 1 1 d .
O7 O 0.1664(2) 0.88857(19) 0.5015(2) 0.0363(11) Uani 1 1 d .
O8 O 0.2808(3) 0.94471(19) 0.5662(2) 0.0415(12) Uani 1 1 d .
O9 O 0.2804(2) 0.88542(18) 0.7379(2) 0.0314(10) Uani 1 1 d .
S1 S 0.79418(8) 0.82402(7) 0.57568(8) 0.0267(4) Uani 1 1 d .
S2 S 0.80037(8) 0.84803(7) 0.70833(8) 0.0261(4) Uani 1 1 d .
S3 S 0.22694(9) 0.88382(7) 0.38082(8) 0.0274(4) Uani 1 1 d .
S4 S 0.24444(9) 0.90045(7) 0.51682(8) 0.0285(4) Uani 1 1 d .
S5 S 0.24221(8) 0.83735(7) 0.75672(8) 0.0259(4) Uani 1 1 d .
S6 S 0.23634(8) 0.79644(7) 0.87985(8) 0.0249(4) Uani 1 1 d .
S7 S 0.18964(9) 0.09296(8) 0.88074(8) 0.0324(4) Uani 1 1 d .
S8 S 0.21715(8) 0.04472(7) 1.00922(8) 0.0254(4) Uani 1 1 d .

loop_
_atom_site_aniso_label
_atom_site_aniso_U_11
_atom_site_aniso_U_22
_atom_site_aniso_U_33
_atom_site_aniso_U_23
_atom_site_aniso_U_13
_atom_site_aniso_U_12
Ag1 0.0201(2) 0.0364(3) 0.0208(3) 0.0037(2) 0.0066(2) 0.0048(2)
Ag2 0.0185(2) 0.0357(3) 0.0254(3) -0.0011(2) 0.0079(2) -0.0044(2)
Ag3 0.0176(2) 0.0318(3) 0.0225(3) -0.0024(2) 0.0068(2) -0.0018(2)
Ag4 0.0179(2) 0.0308(3) 0.0226(3) -0.0005(2) 0.0065(2) 0.0025(2)
C1 0.014(3) 0.032(4) 0.015(3) -0.003(3) 0.004(3) 0.001(3)
C10 0.018(3) 0.016(3) 0.020(3) -0.003(3) 0.005(3) -0.002(3)
C11 0.018(3) 0.020(3) 0.025(4) 0.001(3) 0.008(3) 0.000(3)
C12 0.029(3) 0.020(3) 0.019(4) -0.002(3) 0.009(3) -0.008(3)
C13 0.026(3) 0.026(4) 0.019(4) 0.001(3) 0.003(3) -0.001(3)
C14 0.022(3) 0.021(4) 0.027(4) 0.001(3) 0.008(3) -0.007(3)
C15 0.019(3) 0.019(3) 0.022(4) 0.003(3) 0.006(3) -0.001(3)
C16 0.017(3) 0.017(3) 0.029(4) 0.000(3) 0.005(3) -0.005(3)
C17 0.022(3) 0.021(3) 0.027(4) 0.002(3) 0.009(3) 0.000(3)
C18 0.024(3) 0.017(3) 0.021(4) -0.001(3) 0.010(3) -0.002(3)
C19 0.020(3) 0.026(4) 0.022(4) -0.003(3) 0.005(3) 0.001(3)
C2 0.022(3) 0.034(4) 0.008(3) -0.003(3) 0.004(3) 0.003(3)
C20 0.030(4) 0.022(4) 0.018(3) 0.002(3) 0.006(3) 0.003(3)
C21 0.024(3) 0.023(4) 0.026(4) 0.001(3) 0.014(3) -0.002(3)
C22 0.021(3) 0.020(3) 0.027(4) 0.002(3) 0.010(3) 0.002(3)
C23 0.022(3) 0.015(3) 0.021(3) -0.003(3) 0.006(3) 0.000(3)
C24 0.017(3) 0.024(3) 0.022(4) -0.003(3) 0.008(3) -0.002(3)
C25 0.018(3) 0.024(4) 0.022(4) 0.001(3) 0.008(3) 0.001(3)
C26 0.026(3) 0.021(4) 0.027(4) 0.002(3) 0.013(3) -0.001(3)
C27 0.027(4) 0.028(4) 0.031(4) 0.004(3) 0.015(3) 0.005(3)
C28 0.034(4) 0.035(4) 0.031(4) -0.006(3) 0.020(3) -0.003(3)
C29 0.038(4) 0.029(4) 0.026(4) -0.004(3) 0.013(3) -0.011(3)
C3 0.021(3) 0.037(4) 0.022(4) -0.007(3) 0.002(3) -0.005(3)
C30 0.027(3) 0.024(4) 0.022(4) 0.002(3) 0.008(3) -0.003(3)
C31 0.019(3) 0.021(3) 0.025(4) 0.000(3) 0.009(3) -0.006(3)
C32 0.019(3) 0.027(4) 0.021(4) 0.004(3) 0.008(3) 0.000(3)
C33 0.016(3) 0.019(3) 0.032(4) -0.001(3) 0.007(3) 0.005(3)
C34 0.018(3) 0.017(3) 0.022(4) -0.001(3) 0.006(3) 0.001(2)
C35 0.021(3) 0.025(4) 0.020(4) 0.001(3) 0.001(3) 0.001(3)
C36 0.032(4) 0.026(4) 0.023(4) 0.007(3) 0.012(3) 0.005(3)
C37 0.026(3) 0.022(4) 0.028(4) 0.003(3) 0.014(3) 0.000(3)
C38 0.016(3) 0.026(4) 0.027(4) -0.002(3) 0.005(3) -0.006(3)
C39 0.022(3) 0.013(3) 0.030(4) 0.000(3) 0.009(3) -0.003(3)
C4 0.039(4) 0.027(4) 0.019(4) -0.004(3) 0.002(3) -0.008(3)
C40 0.015(3) 0.022(4) 0.029(4) -0.002(3) 0.004(3) -0.001(3)
C41 0.029(4) 0.027(4) 0.019(4) 0.003(3) 0.010(3) -0.002(3)
C42 0.022(3) 0.025(4) 0.022(4) -0.007(3) 0.011(3) -0.002(3)
C43 0.024(3) 0.029(4) 0.037(4) 0.001(3) 0.013(3) 0.003(3)
C44 0.022(3) 0.037(4) 0.041(4) -0.002(3) 0.013(3) -0.007(3)
C45 0.018(3) 0.048(5) 0.037(4) 0.006(4) 0.008(3) 0.003(3)
C46 0.025(4) 0.030(4) 0.037(4) 0.008(3) 0.013(3) 0.004(3)
C47 0.016(3) 0.028(4) 0.024(4) -0.003(3) 0.009(3) 0.004(3)
C48 0.025(3) 0.024(4) 0.021(4) 0.005(3) 0.009(3) 0.002(3)
C49 0.027(4) 0.028(4) 0.017(3) 0.002(3) 0.009(3) 0.005(3)
C5 0.046(4) 0.031(4) 0.022(4) -0.004(3) 0.005(3) -0.001(3)
C50 0.018(3) 0.028(4) 0.021(4) -0.003(3) 0.009(3) 0.002(3)
C51 0.028(4) 0.032(4) 0.026(4) 0.003(3) 0.009(3) 0.004(3)
C52 0.017(3) 0.048(5) 0.026(4) -0.001(3) 0.002(3) 0.010(3)
C53 0.018(3) 0.043(5) 0.040(4) -0.011(4) 0.006(3) -0.004(3)
C54 0.023(3) 0.028(4) 0.029(4) -0.011(3) 0.009(3) -0.003(3)
C55 0.022(3) 0.024(4) 0.021(4) -0.011(3) 0.009(3) -0.003(3)
C56 0.022(3) 0.022(4) 0.026(4) 0.000(3) 0.010(3) -0.002(3)
C57 0.049(5) 0.036(5) 0.036(5) -0.008(4) 0.023(4) -0.003(4)
C58 0.031(4) 0.022(4) 0.028(4) 0.005(3) 0.009(3) 0.006(3)
C59 0.028(4) 0.035(4) 0.026(4) 0.000(3) 0.009(3) -0.005(3)
C6 0.033(4) 0.041(4) 0.012(4) -0.004(3) 0.000(3) 0.010(3)
C60 0.023(3) 0.040(4) 0.028(4) -0.002(3) 0.012(3) -0.009(3)
C61 0.033(4) 0.028(4) 0.027(4) -0.003(3) 0.012(3) 0.005(3)
C62 0.029(4) 0.027(4) 0.030(4) -0.004(3) 0.011(3) -0.012(3)
C63 0.035(4) 0.054(5) 0.023(4) -0.002(4) 0.010(3) -0.007(4)
C64 0.027(4) 0.040(4) 0.030(4) 0.006(3) 0.015(3) 0.007(3)
C7 0.028(3) 0.031(4) 0.006(3) -0.002(3) 0.006(3) 0.003(3)
C8 0.020(3) 0.037(4) 0.008(3) 0.000(3) 0.006(3) 0.004(3)
C9 0.018(3) 0.022(4) 0.030(4) -0.002(3) 0.008(3) -0.006(3)
F1 0.093(3) 0.037(3) 0.059(3) 0.006(2) 0.051(3) 0.003(2)
F10 0.0221(19) 0.053(3) 0.030(2) 0.0027(18) 0.0042(17) -0.0077(17)
F11 0.0278(19) 0.033(2) 0.027(2) -0.0031(17) 0.0105(17) -0.0017(16)
F12 0.038(2) 0.055(3) 0.023(2) 0.0011(18) 0.0149(18) -0.0096(18)
F13 0.026(2) 0.039(2) 0.041(2) -0.0043(19) 0.0081(18) -0.0084(17)
F14 0.044(2) 0.067(3) 0.025(2) -0.002(2) 0.0065(19) 0.005(2)
F15 0.031(2) 0.033(2) 0.044(2) 0.0004(18) 0.0071(19) 0.0068(17)
F16 0.060(3) 0.040(2) 0.045(2) -0.0056(19) 0.037(2) -0.0162(19)
F17 0.030(2) 0.053(3) 0.055(3) -0.006(2) 0.016(2) 0.0080(19)
F18 0.056(3) 0.037(2) 0.048(3) -0.015(2) 0.032(2) -0.016(2)
F19 0.054(3) 0.050(3) 0.036(2) 0.000(2) 0.014(2) -0.024(2)
F2 0.033(2) 0.092(3) 0.046(3) -0.005(2) 0.014(2) -0.024(2)
F20 0.063(3) 0.071(3) 0.053(3) -0.027(2) 0.028(2) -0.009(2)
F21 0.063(3) 0.074(3) 0.023(2) 0.005(2) 0.000(2) -0.022(2)
F22 0.056(3) 0.041(3) 0.037(2) -0.0037(19) 0.015(2) 0.012(2)
F23 0.043(2) 0.067(3) 0.026(2) -0.005(2) 0.0185(19) -0.003(2)
F24 0.030(2) 0.061(3) 0.025(2) -0.0083(19) 0.0065(17) -0.0113(19)
F3 0.056(3) 0.049(3) 0.042(2) -0.003(2) 0.031(2) 0.004(2)
F4 0.039(2) 0.056(3) 0.024(2) 0.0022(19) 0.0066(18) -0.0004(19)
F5 0.033(2) 0.036(2) 0.036(2) 0.0027(18) 0.0076(18) -0.0041(17)
F6 0.027(2) 0.041(2) 0.037(2) -0.0024(19) 0.0073(17) 0.0067(17)
F7 0.045(2) 0.056(3) 0.049(3) 0.011(2) 0.024(2) 0.020(2)
F8 0.044(2) 0.052(3) 0.025(2) 0.0065(19) -0.0029(19) 0.001(2)
F9 0.057(3) 0.038(2) 0.044(3) 0.0062(19) 0.022(2) -0.010(2)
N1 0.015(2) 0.029(3) 0.018(3) 0.000(2) 0.000(2) 0.001(2)
N10 0.017(3) 0.025(3) 0.023(3) -0.004(2) 0.006(2) -0.007(2)
N11 0.019(3) 0.027(3) 0.023(3) -0.001(2) 0.010(2) 0.000(2)
N12 0.021(3) 0.025(3) 0.026(3) -0.001(2) 0.009(2) -0.002(2)
N13 0.021(3) 0.025(3) 0.020(3) -0.001(2) 0.006(2) 0.002(2)
N14 0.020(3) 0.028(3) 0.020(3) -0.004(2) 0.007(2) 0.000(2)
N15 0.024(3) 0.027(3) 0.021(3) 0.002(2) 0.007(2) 0.004(2)
N16 0.023(3) 0.030(3) 0.021(3) 0.002(2) 0.007(2) -0.002(2)
N17 0.023(3) 0.025(3) 0.023(3) -0.003(2) 0.007(2) -0.004(2)
N18 0.019(3) 0.037(3) 0.022(3) -0.002(2) 0.008(2) -0.002(2)
N2 0.016(3) 0.029(3) 0.017(3) 0.004(2) 0.008(2) 0.006(2)
N3 0.019(3) 0.029(3) 0.019(3) 0.001(2) 0.008(2) -0.002(2)
N4 0.019(3) 0.028(3) 0.027(3) -0.001(2) 0.011(2) 0.000(2)
N5 0.021(3) 0.029(3) 0.021(3) 0.000(2) 0.009(2) -0.001(2)
N6 0.019(3) 0.027(3) 0.017(3) -0.002(2) 0.006(2) -0.002(2)
N7 0.017(3) 0.022(3) 0.026(3) 0.000(2) 0.006(2) 0.001(2)
N8 0.018(3) 0.024(3) 0.019(3) 0.001(2) 0.006(2) -0.001(2)
N9 0.017(3) 0.026(3) 0.018(3) -0.005(2) 0.005(2) 0.001(2)
O1 0.025(2) 0.052(3) 0.032(3) -0.013(2) 0.000(2) 0.007(2)
O10 0.037(3) 0.034(3) 0.032(3) 0.001(2) 0.018(2) 0.006(2)
O11 0.026(2) 0.044(3) 0.034(3) 0.012(2) -0.001(2) -0.003(2)
O12 0.025(2) 0.029(3) 0.033(3) -0.001(2) 0.015(2) -0.0027(19)
O13 0.063(3) 0.069(4) 0.026(3) -0.001(3) 0.014(3) -0.034(3)
O14 0.049(3) 0.047(3) 0.030(3) 0.009(2) 0.004(2) 0.021(2)
O15 0.032(3) 0.040(3) 0.033(3) 0.007(2) 0.007(2) 0.013(2)
O16 0.019(2) 0.059(3) 0.022(2) 0.004(2) 0.007(2) -0.001(2)
O2 0.033(2) 0.029(3) 0.033(3) -0.002(2) 0.016(2) 0.004(2)
O3 0.027(2) 0.044(3) 0.025(2) 0.003(2) 0.011(2) 0.008(2)
O4 0.029(2) 0.036(3) 0.032(3) 0.008(2) 0.008(2) -0.003(2)
O5 0.050(3) 0.032(3) 0.020(2) 0.001(2) 0.002(2) -0.017(2)
O6 0.035(3) 0.052(3) 0.035(3) 0.000(2) 0.016(2) 0.009(2)
O7 0.025(2) 0.047(3) 0.040(3) 0.003(2) 0.016(2) 0.001(2)
O8 0.060(3) 0.037(3) 0.032(3) -0.015(2) 0.022(2) -0.014(2)
O9 0.028(2) 0.036(3) 0.035(3) 0.001(2) 0.016(2) -0.003(2)
S1 0.0221(8) 0.0297(10) 0.0280(10) -0.0027(8) 0.0085(7) 0.0029(7)
S2 0.0218(8) 0.0328(10) 0.0234(9) 0.0043(8) 0.0078(7) 0.0042(7)
S3 0.0282(9) 0.0318(10) 0.0216(9) 0.0002(8) 0.0082(7) -0.0007(7)
S4 0.0287(9) 0.0328(10) 0.0272(10) -0.0050(8) 0.0139(8) -0.0066(7)
S5 0.0234(8) 0.0311(10) 0.0250(9) -0.0009(7) 0.0107(7) -0.0003(7)
S6 0.0202(8) 0.0273(9) 0.0267(9) 0.0000(7) 0.0077(7) -0.0021(7)
S7 0.0373(10) 0.0370(10) 0.0224(10) -0.0002(8) 0.0098(8) -0.0065(8)
S8 0.0191(8) 0.0335(10) 0.0233(9) 0.0026(7) 0.0070(7) 0.0033(7)

loop_
_atom_type_symbol
_atom_type_description
_atom_type_scat_dispersion_real
_atom_type_scat_dispersion_imag
_atom_type_scat_source
S S 0.1246 0.1234 'International Tables Vol C Tables 4.2.6.8 and 6.1.1.4'
O O 0.0106 0.006 'International Tables Vol C Tables 4.2.6.8 and 6.1.1.4'
N N 0.0061 0.0033 'International Tables Vol C Tables 4.2.6.8 and 6.1.1.4'
F F 0.0171 0.0103 'International Tables Vol C Tables 4.2.6.8 and 6.1.1.4'
Ag Ag -0.8971 1.1015 'International Tables Vol C Tables 4.2.6.8 and 6.1.1.4'
H H 0 0 'International Tables Vol C Tables 4.2.6.8 and 6.1.1.4'
C C 0.0033 0.0016 'International Tables Vol C Tables 4.2.6.8 and 6.1.1.4'

loop_
_geom_angle_atom_site_label_1
_geom_angle_atom_site_label_2
_geom_angle_atom_site_label_3
_geom_angle
Ag2 Ag1 Ag3 105.859(17)
C1 N1 Ag1 129.3(4)
C1 N1 N2 118.6(5)
C10 C11 H11 120.6
C10 C15 C16 115.9(5)
C10 C9 H9 117.9
C11 C10 C9 124.2(5)
C11 C12 C13 121.8(6)
C11 C12 H12 119.1
C12 C11 C10 118.8(5)
C12 C11 H11 120.6
C12 C13 H13 119.5
C13 C12 H12 119.1
C13 C14 C15 118.6(5)
C13 C14 H14 120.7
C14 C13 C12 121.0(6)
C14 C13 H13 119.5
C14 C15 C10 120.7(5)
C14 C15 C16 123.5(5)
C15 C10 C11 119.1(5)
C15 C10 C9 116.7(5)
C15 C14 H14 120.7
C15 C16 H16 117.6
C16 N4 Ag2 127.0(4)
C16 N4 N3 118.8(5)
C17 N5 Ag1 125.0(4)
C17 N5 N6 119.5(5)
C18 C17 H17 118.1
C18 C19 H19 120.5
C18 C23 C24 115.5(5)
C19 C18 C17 123.1(5)
C19 C20 C21 120.9(5)
C19 C20 H20 119.5
C2 C1 H1 117.5
C2 C3 H3 120.4
C2 C7 C6 119.5(6)
C2 C7 C8 115.8(5)
C20 C19 C18 118.9(5)
C20 C19 H19 120.5
C20 C21 H21 119.5
C21 C20 H20 119.5
C21 C22 C23 118.9(5)
C21 C22 H22 120.6
C22 C21 C20 121.0(5)
C22 C21 H21 119.5
C22 C23 C18 120.6(5)
C22 C23 C24 123.9(5)
C23 C18 C17 117.2(5)
C23 C18 C19 119.7(5)
C23 C22 H22 120.6
C23 C24 H24 117.7
C24 N6 Ag2 130.1(4)
C24 N6 N5 119.3(5)
C25 C26 C31 116.2(5)
C25 N7 Ag3 123.9(4)
C25 N7 N8 119.7(5)
C26 C25 H25 117.5
C26 C27 H27 120.1
C26 C31 C32 115.8(5)
C27 C26 C25 124.7(5)
C27 C26 C31 119.1(6)
C27 C28 C29 120.6(6)
C27 C28 H28 119.7
C28 C27 C26 119.8(6)
C28 C27 H27 120.1
C28 C29 H29 119.3
C29 C28 H28 119.7
C29 C30 C31 118.6(6)
C29 C30 H30 120.7
C3 C2 C1 123.9(5)
C3 C4 C5 121.9(6)
C3 C4 H4 119
C30 C29 C28 121.4(6)
C30 C29 H29 119.3
C30 C31 C26 120.4(5)
C30 C31 C32 123.9(5)
C31 C30 H30 120.7
C31 C32 H32 117.5
C32 N8 Ag4 121.7(4)
C32 N8 N7 118.4(5)
C33 N9 Ag3 123.5(4)
C33 N9 N10 119.2(5)
C34 C33 H33 117.7
C34 C35 H35 120.4
C34 C39 C40 115.8(5)
C35 C34 C33 124.2(5)
C35 C34 C39 119.6(5)
C35 C36 C37 121.3(6)
C35 C36 H36 119.4
C36 C35 C34 119.2(5)
C36 C35 H35 120.4
C36 C37 H37 119.8
C37 C36 H36 119.4
C37 C38 C39 119.7(5)
C37 C38 H38 120.1
C38 C37 C36 120.5(5)
C38 C37 H37 119.8
C38 C39 C34 119.7(5)
C38 C39 C40 124.5(5)
C39 C34 C33 116.1(5)
C39 C38 H38 120.1
C39 C40 H40 117.4
C4 C3 C2 119.1(6)
C4 C3 H3 120.4
C4 C5 H5 119.9
C40 N10 Ag4 121.6(4)
C40 N10 N9 119.0(5)
C41 N11 Ag1 124.3(4)
C41 N11 N12 118.8(5)
C42 C41 H41 117.5
C42 C43 H43 120.6
C42 C47 C48 116.4(5)
C43 C42 C41 123.7(6)
C43 C44 C45 121.0(6)
C43 C44 H44 119.5
C44 C43 C42 118.7(6)
C44 C43 H43 120.6
C44 C45 H45 119.7
C45 C44 H44 119.5
C45 C46 C47 119.9(6)
C45 C46 H46 120
C46 C45 C44 120.5(6)
C46 C45 H45 119.7
C46 C47 C42 119.4(5)
C46 C47 C48 124.3(6)
C47 C42 C41 115.9(5)
C47 C42 C43 120.4(5)
C47 C46 H46 120
C47 C48 H48 117.5
C48 N12 Ag3 126.0(4)
C48 N12 N11 118.8(5)
C49 N13 Ag2 125.5(4)
C49 N13 N14 119.1(5)
C5 C4 H4 119
C5 C6 C7 119.4(6)
C5 C6 H6 120.3
C50 C49 H49 117.5
C50 C51 H51 120.2
C50 C55 C54 120.2(5)
C50 C55 C56 116.1(5)
C51 C50 C49 124.5(6)
C51 C52 C53 120.8(6)
C51 C52 H52 119.6
C52 C51 C50 119.6(6)
C52 C51 H51 120.2
C52 C53 H53 119.8
C53 C52 H52 119.6
C53 C54 C55 119.5(6)
C53 C54 H54 120.3
C54 C53 C52 120.3(6)
C54 C53 H53 119.8
C54 C55 C56 123.6(6)
C55 C50 C49 116.0(5)
C55 C50 C51 119.5(5)
C55 C54 H54 120.3
C55 C56 H56 118.1
C56 N14 Ag4 121.9(4)
C56 N14 N13 119.7(5)
C6 C5 C4 120.2(6)
C6 C5 H5 119.9
C6 C7 C8 124.7(6)
C7 C2 C1 116.2(5)
C7 C2 C3 119.9(6)
C7 C6 H6 120.3
C7 C8 H8 117.4
C8 N2 Ag2 126.3(4)
C8 N2 N1 119.2(5)
C9 N3 Ag1 128.9(4)
C9 N3 N4 119.5(5)
F1 C57 F3 107.6(6)
F1 C57 S1 110.8(5)
F10 C60 F12 106.8(5)
F10 C60 S4 111.1(4)
F11 C60 F10 108.2(5)
F11 C60 F12 108.2(5)
F11 C60 S4 112.2(4)
F12 C60 S4 110.1(4)
F13 C61 F14 108.3(5)
F13 C61 F15 108.0(5)
F13 C61 S5 111.6(4)
F14 C61 S5 109.6(4)
F15 C61 F14 108.0(5)
F15 C61 S5 111.3(4)
F16 C62 S6 108.7(4)
F17 C62 F16 108.5(5)
F17 C62 F18 108.3(5)
F17 C62 S6 111.6(4)
F18 C62 F16 108.2(5)
F18 C62 S6 111.4(4)
F19 C63 F20 107.4(6)
F19 C63 F21 108.7(5)
F19 C63 S7 112.4(4)
F2 C57 F1 108.6(6)
F2 C57 F3 108.2(6)
F2 C57 S1 111.9(5)
F20 C63 S7 110.1(5)
F21 C63 F20 107.7(5)
F21 C63 S7 110.4(5)
F22 C64 F23 108.4(5)
F22 C64 F24 107.1(5)
F22 C64 S8 112.0(4)
F23 C64 F24 107.8(5)
F23 C64 S8 110.3(4)
F24 C64 S8 111.0(4)
F3 C57 S1 109.8(5)
F4 C58 S2 109.3(4)
F5 C58 F4 108.8(5)
F5 C58 F6 108.7(5)
F5 C58 S2 111.4(4)
F6 C58 F4 107.6(5)
F6 C58 S2 110.8(4)
F7 C59 F8 108.0(5)
F7 C59 S3 111.9(4)
F8 C59 S3 109.4(4)
F9 C59 F7 108.2(5)
F9 C59 F8 107.7(5)
F9 C59 S3 111.5(4)
N1 Ag1 Ag2 65.54(11)
N1 Ag1 Ag3 161.95(11)
N1 C1 C2 125.0(5)
N1 C1 H1 117.5
N1 N2 Ag2 113.7(3)
N10 C40 C39 125.3(5)
N10 C40 H40 117.4
N10 N9 Ag3 117.1(3)
N11 Ag1 Ag2 168.63(12)
N11 Ag1 Ag3 63.65(12)
N11 Ag1 N1 123.07(16)
N11 Ag1 N5 101.97(17)
N11 C41 C42 125.0(6)
N11 C41 H41 117.5
N11 N12 Ag3 115.1(3)
N12 Ag3 Ag1 63.14(12)
N12 Ag3 N7 107.28(16)
N12 C48 C47 125.0(5)
N12 C48 H48 117.5
N12 N11 Ag1 114.6(3)
N13 Ag2 Ag1 140.48(12)
N13 Ag2 N2 150.10(17)
N13 Ag2 N4 94.40(16)
N13 Ag2 N6 99.25(16)
N13 C49 C50 124.9(6)
N13 C49 H49 117.5
N13 N14 Ag4 117.6(3)
N14 Ag4 N10 112.47(16)
N14 C56 C55 123.8(5)
N14 C56 H56 118.1
N14 N13 Ag2 115.5(3)
N15 S1 C57 100.4(3)
N15 S2 C58 104.8(3)
N16 S3 C59 102.4(3)
N16 S4 C60 101.2(3)
N17 S5 C61 105.1(3)
N17 S6 C62 99.4(3)
N18 S7 C63 102.6(3)
N18 S8 C64 102.7(3)
N2 Ag2 Ag1 68.82(11)
N2 Ag2 N4 96.98(15)
N2 Ag2 N6 100.44(15)
N2 C8 C7 125.2(5)
N2 C8 H8 117.4
N2 N1 Ag1 111.8(3)
N3 Ag1 Ag2 70.85(11)
N3 Ag1 Ag3 96.34(12)
N3 Ag1 N1 95.49(16)
N3 Ag1 N11 113.28(16)
N3 Ag1 N5 127.23(16)
N3 C9 C10 124.3(5)
N3 C9 H9 117.9
N3 N4 Ag2 113.5(3)
N4 Ag2 Ag1 64.04(11)
N4 Ag2 N6 115.86(15)
N4 C16 C15 124.7(5)
N4 C16 H16 117.6
N4 N3 Ag1 111.4(3)
N5 Ag1 Ag2 68.34(12)
N5 Ag1 Ag3 65.26(12)
N5 Ag1 N1 96.70(16)
N5 C17 C18 123.9(5)
N5 C17 H17 118.1
N5 N6 Ag2 108.5(3)
N6 Ag2 Ag1 66.30(10)
N6 C24 C23 124.6(5)
N6 C24 H24 117.7
N6 N5 Ag1 115.4(3)
N7 Ag3 Ag1 81.30(11)
N7 C25 C26 124.9(5)
N7 C25 H25 117.5
N7 N8 Ag4 119.9(3)
N8 Ag4 N10 113.39(16)
N8 Ag4 N14 133.30(16)
N8 C32 C31 125.0(5)
N8 C32 H32 117.5
N8 N7 Ag3 116.3(3)
N9 Ag3 Ag1 112.49(12)
N9 Ag3 N12 136.26(16)
N9 Ag3 N7 115.15(16)
N9 C33 C34 124.6(5)
N9 C33 H33 117.7
N9 N10 Ag4 119.1(3)
O1 S1 C57 103.6(3)
O1 S1 N15 109.6(2)
O1 S1 O2 118.8(3)
O10 S5 C61 104.8(3)
O10 S5 N17 114.7(3)
O11 S6 C62 103.6(3)
O11 S6 N17 110.6(3)
O11 S6 O12 118.2(3)
O12 S6 C62 104.9(3)
O12 S6 N17 117.1(3)
O13 S7 C63 104.2(3)
O13 S7 N18 108.2(3)
O14 S7 C63 104.5(3)
O14 S7 N18 115.9(3)
O14 S7 O13 119.3(3)
O15 S8 C64 103.5(3)
O15 S8 N18 108.9(3)
O16 S8 C64 104.4(3)
O16 S8 N18 116.7(2)
O16 S8 O15 118.4(3)
O2 S1 C57 105.9(3)
O2 S1 N15 116.0(3)
O3 S2 C58 103.3(3)
O3 S2 N15 108.2(2)
O4 S2 C58 105.1(3)
O4 S2 N15 115.6(3)
O4 S2 O3 118.2(3)
O5 S3 C59 105.4(3)
O5 S3 N16 116.4(3)
O5 S3 O6 118.2(3)
O6 S3 C59 103.9(3)
O6 S3 N16 108.4(3)
O7 S4 C60 105.8(3)
O7 S4 N16 116.5(3)
O7 S4 O8 119.4(3)
O8 S4 C60 102.9(3)
O8 S4 N16 108.5(3)
O9 S5 C61 103.6(3)
O9 S5 N17 108.2(2)
O9 S5 O10 118.8(2)
S2 N15 S1 126.3(3)
S3 N16 S4 123.9(3)
S6 N17 S5 125.0(3)
S8 N18 S7 124.4(3)

loop_
_geom_bond_atom_site_label_1
_geom_bond_atom_site_label_2
_geom_bond_distance
Ag1 Ag2 3.1819(7)
Ag1 N1 2.390(5)
Ag1 N11 2.254(4)
Ag1 N3 2.246(5)
Ag1 N5 2.280(5)
Ag2 N13 2.236(5)
Ag2 N2 2.266(5)
Ag2 N4 2.422(5)
Ag2 N6 2.433(4)
Ag3 Ag1 3.3723(7)
Ag3 N12 2.263(4)
Ag3 N7 2.296(5)
Ag3 N9 2.234(4)
Ag4 N10 2.279(5)
Ag4 N14 2.247(4)
Ag4 N8 2.226(4)
C1 C2 1.413(8)
C1 H1 0.95
C1 N1 1.304(7)
C10 C15 1.404(7)
C11 C10 1.404(7)
C11 C12 1.345(7)
C11 H11 0.95
C12 H12 0.95
C13 C12 1.391(7)
C13 C14 1.354(8)
C13 H13 0.95
C14 C15 1.392(7)
C14 H14 0.95
C16 C15 1.409(8)
C16 H16 0.95
C17 H17 0.95
C18 C17 1.411(7)
C18 C19 1.403(7)
C18 C23 1.402(7)
C19 H19 0.95
C2 C3 1.399(8)
C2 C7 1.389(7)
C20 C19 1.373(7)
C20 C21 1.404(7)
C20 H20 0.95
C21 H21 0.95
C22 C21 1.361(7)
C22 C23 1.401(7)
C22 H22 0.95
C24 C23 1.418(7)
C24 H24 0.95
C25 C26 1.406(8)
C25 H25 0.95
C26 C27 1.387(7)
C26 C31 1.406(7)
C27 H27 0.95
C28 C27 1.346(8)
C28 H28 0.95
C29 C28 1.404(8)
C29 H29 0.95
C3 H3 0.95
C30 C29 1.341(8)
C30 H30 0.95
C31 C30 1.398(8)
C32 C31 1.417(7)
C32 H32 0.95
C33 H33 0.95
C34 C33 1.426(7)
C34 C35 1.400(7)
C34 C39 1.402(7)
C35 C36 1.358(7)
C35 H35 0.95
C36 C37 1.393(7)
C36 H36 0.95
C37 H37 0.95
C38 C37 1.358(7)
C38 H38 0.95
C39 C38 1.398(7)
C39 C40 1.408(8)
C4 C3 1.344(8)
C4 H4 0.95
C40 H40 0.95
C41 C42 1.404(7)
C41 H41 0.95
C42 C43 1.397(8)
C43 H43 0.95
C44 C43 1.361(8)
C44 C45 1.394(8)
C44 H44 0.95
C45 C46 1.355(8)
C45 H45 0.95
C46 H46 0.95
C47 C42 1.395(8)
C47 C46 1.391(7)
C47 C48 1.410(7)
C48 H48 0.95
C49 C50 1.412(7)
C49 H49 0.95
C5 C4 1.378(8)
C5 C6 1.367(8)
C5 H5 0.95
C50 C51 1.393(7)
C51 H51 0.95
C52 C51 1.364(8)
C52 C53 1.394(8)
C52 H52 0.95
C53 H53 0.95
C54 C53 1.363(8)
C54 H54 0.95
C55 C50 1.393(8)
C55 C54 1.396(7)
C56 C55 1.424(7)
C56 H56 0.95
C56 N14 1.300(6)
C6 H6 0.95
C63 F20 1.331(7)
C7 C6 1.399(8)
C7 C8 1.418(8)
C8 H8 0.95
C9 C10 1.410(7)
C9 H9 0.95
F1 C57 1.315(7)
F10 C60 1.327(6)
F11 C60 1.315(6)
F12 C60 1.334(6)
F13 C61 1.315(7)
F14 C61 1.328(6)
F15 C61 1.320(6)
F16 C62 1.320(6)
F17 C62 1.313(7)
F18 C62 1.314(6)
F19 C63 1.310(7)
F2 C57 1.308(7)
F21 C63 1.320(7)
F22 C64 1.317(7)
F23 C64 1.321(6)
F24 C64 1.324(6)
F3 C57 1.325(7)
F4 C58 1.329(6)
F5 C58 1.308(6)
F6 C58 1.321(6)
F7 C59 1.314(7)
F8 C59 1.331(7)
F9 C59 1.313(6)
N10 C40 1.297(7)
N11 C41 1.301(7)
N12 C48 1.291(6)
N12 N11 1.385(6)
N13 C49 1.293(7)
N13 N14 1.368(6)
N2 C8 1.293(7)
N2 N1 1.377(6)
N3 C9 1.293(7)
N4 C16 1.303(7)
N4 N3 1.388(6)
N5 C17 1.295(7)
N6 C24 1.296(6)
N6 N5 1.384(6)
N7 C25 1.290(6)
N7 N8 1.385(6)
N8 C32 1.301(7)
N9 C33 1.291(7)
N9 N10 1.385(6)
S1 C57 1.814(7)
S1 N15 1.574(5)
S1 O1 1.412(4)
S1 O2 1.417(4)
S2 C58 1.823(6)
S2 N15 1.551(5)
S2 O3 1.422(4)
S2 O4 1.409(4)
S3 C59 1.812(6)
S3 N16 1.556(5)
S3 O5 1.410(4)
S3 O6 1.424(4)
S4 C60 1.815(7)
S4 N16 1.584(5)
S4 O7 1.412(4)
S4 O8 1.417(4)
S5 C61 1.820(6)
S5 N17 1.563(5)
S5 O10 1.425(4)
S5 O9 1.420(4)
S6 C62 1.824(6)
S6 N17 1.561(5)
S6 O11 1.413(4)
S6 O12 1.413(4)
S7 C63 1.810(7)
S7 N18 1.571(5)
S7 O13 1.415(4)
S7 O14 1.414(4)
S8 C64 1.819(7)
S8 N18 1.558(5)
S8 O15 1.413(4)
S8 O16 1.412(4)

loop_
_geom_torsion_atom_site_label_1
_geom_torsion_atom_site_label_2
_geom_torsion_atom_site_label_3
_geom_torsion_atom_site_label_4
_geom_torsion
Ag1 Ag2 N13 C49 159.7(4)
Ag1 Ag2 N13 N14 -20.4(5)
Ag1 Ag2 N2 C8 -172.7(5)
Ag1 Ag2 N2 N1 -3.1(3)
Ag1 Ag2 N4 C16 173.9(5)
Ag1 Ag2 N4 N3 3.5(3)
Ag1 Ag2 N6 C24 -172.3(5)
Ag1 Ag2 N6 N5 -9.2(3)
Ag1 Ag3 N12 C48 -168.6(5)
Ag1 Ag3 N12 N11 14.5(3)
Ag1 Ag3 N7 C25 -106.6(4)
Ag1 Ag3 N7 N8 76.9(3)
Ag1 Ag3 N9 C33 117.0(4)
Ag1 Ag3 N9 N10 -57.9(4)
Ag1 N11 C41 C42 -158.5(4)
Ag1 N3 C9 C10 173.3(4)
Ag1 N5 C17 C18 -178.2(4)
Ag2 Ag1 N1 C1 170.3(5)
Ag2 Ag1 N1 N2 -2.9(3)
Ag2 Ag1 N11 C41 153.3(4)
Ag2 Ag1 N11 N12 -9.3(9)
Ag2 Ag1 N3 C9 -171.0(5)
Ag2 Ag1 N3 N4 3.5(3)
Ag2 Ag1 N5 C17 167.5(5)
Ag2 Ag1 N5 N6 -10.2(3)
Ag2 N13 C49 C50 179.7(4)
Ag2 N13 N14 Ag4 14.8(5)
Ag2 N13 N14 C56 -175.3(4)
Ag2 N2 C8 C7 168.2(4)
Ag2 N2 N1 Ag1 4.1(4)
Ag2 N2 N1 C1 -170.0(4)
Ag2 N4 C16 C15 -168.2(4)
Ag2 N4 N3 Ag1 -4.8(4)
Ag2 N4 N3 C9 170.3(4)
Ag2 N6 C24 C23 161.2(4)
Ag2 N6 N5 Ag1 13.1(4)
Ag2 N6 N5 C17 -164.7(4)
Ag3 Ag1 Ag2 N13 26.34(19)
Ag3 Ag1 Ag2 N2 -161.29(12)
Ag3 Ag1 Ag2 N4 89.22(12)
Ag3 Ag1 Ag2 N6 -48.81(12)
Ag3 Ag1 N1 C1 -124.9(4)
Ag3 Ag1 N1 N2 61.8(5)
Ag3 Ag1 N11 C41 177.0(5)
Ag3 Ag1 N11 N12 14.4(3)
Ag3 Ag1 N3 C9 84.4(5)
Ag3 Ag1 N3 N4 -101.1(3)
Ag3 Ag1 N5 C17 -72.1(4)
Ag3 Ag1 N5 N6 110.3(4)
Ag3 N12 C48 C47 -177.1(4)
Ag3 N12 N11 Ag1 -21.5(4)
Ag3 N12 N11 C41 174.9(4)
Ag3 N7 C25 C26 -176.3(4)
Ag3 N7 N8 Ag4 -0.8(5)
Ag3 N7 N8 C32 177.9(4)
Ag3 N9 C33 C34 -173.5(4)
Ag3 N9 N10 Ag4 1.8(5)
Ag3 N9 N10 C40 175.3(4)
Ag4 N10 C40 C39 171.7(4)
Ag4 N8 C32 C31 177.8(4)
C1 C2 C3 C4 -179.4(5)
C1 C2 C7 C6 179.2(5)
C1 C2 C7 C8 0.5(7)
C10 C11 C12 C13 0.1(8)
C11 C10 C15 C14 0.8(8)
C11 C10 C15 C16 179.9(5)
C12 C11 C10 C15 -0.3(8)
C12 C11 C10 C9 -179.5(5)
C12 C13 C14 C15 0.7(9)
C13 C14 C15 C10 -1.0(8)
C13 C14 C15 C16 180.0(5)
C14 C13 C12 C11 -0.3(9)
C16 N4 N3 Ag1 -176.0(4)
C16 N4 N3 C9 -0.9(8)
C17 C18 C19 C20 -179.6(5)
C17 C18 C23 C22 -179.8(5)
C17 C18 C23 C24 -0.3(7)
C19 C18 C17 N5 -179.9(5)
C19 C18 C23 C22 0.6(8)
C19 C18 C23 C24 -179.9(5)
C19 C20 C21 C22 0.6(9)
C2 C1 N1 Ag1 -172.4(4)
C2 C1 N1 N2 0.5(8)
C2 C7 C6 C5 0.7(8)
C2 C7 C8 N2 0.4(8)
C21 C20 C19 C18 -0.5(8)
C21 C22 C23 C18 -0.6(8)
C21 C22 C23 C24 179.9(5)
C23 C18 C17 N5 0.5(9)
C23 C18 C19 C20 -0.1(8)
C23 C22 C21 C20 0.0(8)
C24 N6 N5 Ag1 178.3(4)
C24 N6 N5 C17 0.6(8)
C25 C26 C27 C28 180.0(6)
C25 C26 C31 C30 -177.4(5)
C25 C26 C31 C32 1.9(8)
C25 N7 N8 Ag4 -177.4(4)
C25 N7 N8 C32 1.3(7)
C26 C31 C30 C29 -2.3(8)
C27 C26 C31 C30 3.1(8)
C27 C26 C31 C32 -177.5(5)
C29 C28 C27 C26 -2.7(9)
C3 C2 C7 C6 -1.2(8)
C3 C2 C7 C8 -179.8(5)
C30 C29 C28 C27 3.6(9)
C31 C26 C27 C28 -0.6(9)
C31 C30 C29 C28 -1.0(9)
C32 C31 C30 C29 178.4(5)
C33 C34 C35 C36 -178.8(5)
C33 C34 C39 C38 179.1(5)
C33 C34 C39 C40 -0.1(7)
C33 N9 N10 Ag4 -173.4(4)
C33 N9 N10 C40 0.1(7)
C34 C35 C36 C37 0.4(9)
C34 C39 C38 C37 -0.7(8)
C34 C39 C40 N10 1.6(9)
C35 C34 C33 N9 176.8(5)
C35 C34 C39 C38 0.9(8)
C35 C34 C39 C40 -178.3(5)
C35 C36 C37 C38 -0.2(9)
C38 C39 C40 N10 -177.6(5)
C39 C34 C33 N9 -1.3(8)
C39 C34 C35 C36 -0.7(8)
C39 C38 C37 C36 0.3(9)
C4 C5 C6 C7 0.0(9)
C40 C39 C38 C37 178.4(5)
C41 C42 C43 C44 -179.8(6)
C42 C47 C46 C45 0.3(9)
C42 C47 C48 N12 1.7(9)
C43 C44 C45 C46 0.0(10)
C44 C45 C46 C47 -0.3(9)
C45 C44 C43 C42 0.3(9)
C46 C47 C42 C41 179.5(5)
C46 C47 C42 C43 0.0(8)
C46 C47 C48 N12 -178.6(6)
C47 C42 C43 C44 -0.3(9)
C48 C47 C42 C41 -0.8(8)
C48 C47 C42 C43 179.7(5)
C48 C47 C46 C45 -179.4(6)
C48 N12 N11 Ag1 161.3(4)
C48 N12 N11 C41 -2.3(7)
C49 C50 C51 C52 177.3(5)
C49 N13 N14 Ag4 -165.3(4)
C49 N13 N14 C56 4.6(7)
C5 C4 C3 C2 -0.2(9)
C50 C55 C54 C53 -2.5(9)
C51 C52 C53 C54 0.3(9)
C53 C52 C51 C50 0.3(9)
C54 C55 C50 C49 -176.3(5)
C54 C55 C50 C51 3.1(8)
C55 C50 C51 C52 -2.0(9)
C55 C54 C53 C52 0.8(9)
C55 C56 N14 Ag4 165.8(4)
C55 C56 N14 N13 -3.7(8)
C56 C55 C50 C49 5.6(8)
C56 C55 C50 C51 -175.1(5)
C56 C55 C54 C53 175.6(6)
C57 S1 N15 S2 -123.4(4)
C58 S2 N15 S1 89.2(4)
C59 S3 N16 S4 95.5(4)
C6 C5 C4 C3 -0.3(10)
C6 C7 C8 N2 -178.2(5)
C60 S4 N16 S3 92.9(4)
C61 S5 N17 S6 87.0(4)
C62 S6 N17 S5 -130.6(4)
C63 S7 N18 S8 -90.5(4)
C64 S8 N18 S7 -93.8(4)
C7 C2 C3 C4 0.9(9)
C8 C7 C6 C5 179.2(5)
C8 N2 N1 Ag1 174.5(4)
C8 N2 N1 C1 0.4(7)
C9 C10 C15 C14 180.0(5)
C9 C10 C15 C16 -0.9(7)
N1 Ag1 Ag2 N13 -170.6(2)
N1 Ag1 Ag2 N2 1.77(17)
N1 Ag1 Ag2 N4 -107.72(17)
N1 Ag1 Ag2 N6 114.25(16)
N1 Ag1 N11 C41 16.3(5)
N1 Ag1 N11 N12 -146.3(3)
N1 Ag1 N3 C9 -109.3(5)
N1 Ag1 N3 N4 65.3(3)
N1 Ag1 N5 C17 107.1(5)
N1 Ag1 N5 N6 -70.5(4)
N1 C1 C2 C3 179.4(5)
N1 C1 C2 C7 -0.9(8)
N1 N2 C8 C7 -0.9(8)
N10 Ag4 N14 C56 74.9(5)
N10 Ag4 N14 N13 -115.4(4)
N10 Ag4 N8 C32 -144.0(4)
N10 Ag4 N8 N7 34.6(4)
N10 N9 C33 C34 1.4(8)
N11 Ag1 Ag2 N13 48.3(6)
N11 Ag1 Ag2 N2 -139.3(6)
N11 Ag1 Ag2 N4 111.2(6)
N11 Ag1 Ag2 N6 -26.9(6)
N11 Ag1 N1 C1 -18.2(5)
N11 Ag1 N1 N2 168.6(3)
N11 Ag1 N3 C9 20.4(5)
N11 Ag1 N3 N4 -165.1(3)
N11 Ag1 N5 C17 -18.8(5)
N11 Ag1 N5 N6 163.6(3)
N11 C41 C42 C43 177.8(6)
N11 C41 C42 C47 -1.8(8)
N11 N12 C48 C47 -0.2(8)
N12 Ag3 Ag1 Ag2 166.36(13)
N12 Ag3 Ag1 N1 107.5(4)
N12 Ag3 Ag1 N11 -8.92(18)
N12 Ag3 Ag1 N3 -121.80(17)
N12 Ag3 Ag1 N5 109.96(18)
N12 Ag3 N7 C25 -48.4(5)
N12 Ag3 N7 N8 135.1(3)
N12 Ag3 N9 C33 43.0(5)
N12 Ag3 N9 N10 -132.0(3)
N12 N11 C41 C42 3.4(8)
N13 Ag2 N2 C8 -2.4(6)
N13 Ag2 N2 N1 167.2(3)
N13 Ag2 N4 C16 -40.8(5)
N13 Ag2 N4 N3 148.9(3)
N13 Ag2 N6 C24 46.2(5)
N13 Ag2 N6 N5 -150.6(3)
N13 C49 C50 C51 175.7(5)
N13 C49 C50 C55 -5.0(8)
N14 Ag4 N10 C40 -20.1(5)
N14 Ag4 N10 N9 153.2(3)
N14 Ag4 N8 C32 24.5(5)
N14 Ag4 N8 N7 -156.8(3)
N14 C56 C55 C50 -1.6(8)
N14 C56 C55 C54 -179.7(5)
N14 N13 C49 C50 -0.2(8)
N15 S1 C57 F1 -58.9(5)
N15 S1 C57 F2 62.4(5)
N15 S1 C57 F3 -177.5(5)
N15 S2 C58 F4 172.8(4)
N15 S2 C58 F5 52.5(5)
N15 S2 C58 F6 -68.7(5)
N16 S3 C59 F7 -55.2(5)
N16 S3 C59 F8 -174.9(4)
N16 S3 C59 F9 66.2(5)
N16 S4 C60 F10 65.3(5)
N16 S4 C60 F11 -56.0(4)
N16 S4 C60 F12 -176.6(4)
N17 S5 C61 F13 -63.2(5)
N17 S5 C61 F14 176.9(4)
N17 S5 C61 F15 57.5(5)
N17 S6 C62 F16 -176.6(4)
N17 S6 C62 F17 63.7(4)
N17 S6 C62 F18 -57.5(5)
N18 S7 C63 F19 53.8(5)
N18 S7 C63 F20 -65.9(5)
N18 S7 C63 F21 175.3(4)
N18 S8 C64 F22 56.1(5)
N18 S8 C64 F23 177.0(4)
N18 S8 C64 F24 -63.6(5)
N2 Ag2 N13 C49 -5.9(7)
N2 Ag2 N13 N14 174.0(3)
N2 Ag2 N4 C16 111.5(5)
N2 Ag2 N4 N3 -58.8(4)
N2 Ag2 N6 C24 -111.2(5)
N2 Ag2 N6 N5 52.0(3)
N3 Ag1 Ag2 N13 -65.0(2)
N3 Ag1 Ag2 N2 107.39(17)
N3 Ag1 Ag2 N4 -2.10(17)
N3 Ag1 Ag2 N6 -140.13(17)
N3 Ag1 N1 C1 104.3(5)
N3 Ag1 N1 N2 -69.0(3)
N3 Ag1 N11 C41 -97.5(5)
N3 Ag1 N11 N12 99.9(4)
N3 Ag1 N5 C17 -150.7(4)
N3 Ag1 N5 N6 31.7(4)
N3 C9 C10 C11 -179.2(5)
N3 C9 C10 C15 1.7(8)
N3 N4 C16 C15 1.7(8)
N4 Ag2 N13 C49 106.3(5)
N4 Ag2 N13 N14 -73.7(4)
N4 Ag2 N2 C8 -114.0(4)
N4 Ag2 N2 N1 55.6(3)
N4 Ag2 N6 C24 145.7(5)
N4 Ag2 N6 N5 -51.1(4)
N4 C16 C15 C10 -0.8(8)
N4 C16 C15 C14 178.4(5)
N4 N3 C9 C10 -0.8(8)
N5 Ag1 Ag2 N13 80.8(2)
N5 Ag1 Ag2 N2 -106.80(17)
N5 Ag1 Ag2 N4 143.71(18)
N5 Ag1 Ag2 N6 5.68(17)
N5 Ag1 N1 C1 -127.2(5)
N5 Ag1 N1 N2 59.6(3)
N5 Ag1 N11 C41 122.6(4)
N5 Ag1 N11 N12 -40.0(4)
N5 Ag1 N3 C9 148.0(5)
N5 Ag1 N3 N4 -37.5(4)
N5 N6 C24 C23 -0.4(8)
N6 Ag2 N13 C49 -136.6(4)
N6 Ag2 N13 N14 43.4(4)
N6 Ag2 N2 C8 128.0(4)
N6 Ag2 N2 N1 -62.4(3)
N6 Ag2 N4 C16 -143.3(4)
N6 Ag2 N4 N3 46.4(4)
N6 C24 C23 C18 0.3(8)
N6 C24 C23 C22 179.8(5)
N6 N5 C17 C18 -0.7(8)
N7 Ag3 Ag1 Ag2 -79.17(11)
N7 Ag3 Ag1 N1 -138.0(4)
N7 Ag3 Ag1 N11 105.55(17)
N7 Ag3 Ag1 N3 -7.32(16)
N7 Ag3 Ag1 N5 -135.57(17)
N7 Ag3 N12 C48 121.0(5)
N7 Ag3 N12 N11 -56.0(4)
N7 Ag3 N9 C33 -152.2(4)
N7 Ag3 N9 N10 32.8(4)
N7 C25 C26 C27 177.7(6)
N7 C25 C26 C31 -1.7(9)
N7 N8 C32 C31 -0.9(8)
N8 Ag4 N10 C40 150.9(4)
N8 Ag4 N10 N9 -35.8(4)
N8 Ag4 N14 C56 -93.7(5)
N8 Ag4 N14 N13 75.9(4)
N8 C32 C31 C26 -0.7(8)
N8 C32 C31 C30 178.6(5)
N8 N7 C25 C26 0.1(8)
N9 Ag3 Ag1 Ag2 34.53(13)
N9 Ag3 Ag1 N1 -24.3(4)
N9 Ag3 Ag1 N11 -140.75(18)
N9 Ag3 Ag1 N3 106.38(17)
N9 Ag3 Ag1 N5 -21.87(18)
N9 Ag3 N12 C48 -73.3(5)
N9 Ag3 N12 N11 109.7(4)
N9 Ag3 N7 C25 142.6(4)
N9 Ag3 N7 N8 -34.0(4)
N9 N10 C40 C39 -1.6(8)
O1 S1 C57 F1 54.4(5)
O1 S1 C57 F2 175.7(5)
O1 S1 C57 F3 -64.2(5)
O1 S1 N15 S2 128.0(4)
O10 S5 C61 F13 58.1(5)
O10 S5 C61 F14 -61.9(5)
O10 S5 C61 F15 178.8(4)
O10 S5 N17 S6 -27.6(4)
O11 S6 C62 F16 -62.6(5)
O11 S6 C62 F17 177.7(4)
O11 S6 C62 F18 56.5(5)
O11 S6 N17 S5 120.9(4)
O12 S6 C62 F16 61.9(5)
O12 S6 C62 F17 -57.7(5)
O12 S6 C62 F18 -179.0(4)
O12 S6 N17 S5 -18.4(5)
O13 S7 C63 F19 166.5(5)
O13 S7 C63 F20 46.8(5)
O13 S7 C63 F21 -72.0(5)
O13 S7 N18 S8 159.8(4)
O14 S7 C63 F19 -67.6(5)
O14 S7 C63 F20 172.8(4)
O14 S7 C63 F21 54.0(5)
O14 S7 N18 S8 22.7(5)
O15 S8 C64 F22 169.5(4)
O15 S8 C64 F23 -69.7(5)
O15 S8 C64 F24 49.8(5)
O15 S8 N18 S7 157.0(3)
O16 S8 C64 F22 -66.1(5)
O16 S8 C64 F23 54.8(5)
O16 S8 C64 F24 174.2(4)
O16 S8 N18 S7 19.7(5)
O2 S1 C57 F1 -179.9(4)
O2 S1 C57 F2 -58.6(5)
O2 S1 C57 F3 61.5(5)
O2 S1 N15 S2 -9.9(5)
O3 S2 C58 F4 59.6(4)
O3 S2 C58 F5 -60.7(5)
O3 S2 C58 F6 178.1(4)
O3 S2 N15 S1 -161.1(3)
O4 S2 C58 F4 -64.8(5)
O4 S2 C58 F5 174.8(4)
O4 S2 C58 F6 53.6(5)
O4 S2 N15 S1 -26.0(5)
O5 S3 C59 F7 67.0(5)
O5 S3 C59 F8 -52.6(5)
O5 S3 C59 F9 -171.6(4)
O5 S3 N16 S4 -18.9(5)
O6 S3 C59 F7 -168.0(4)
O6 S3 C59 F8 72.3(5)
O6 S3 C59 F9 -46.7(5)
O6 S3 N16 S4 -155.1(3)
O7 S4 C60 F10 -172.8(4)
O7 S4 C60 F11 65.9(4)
O7 S4 C60 F12 -54.7(5)
O7 S4 N16 S3 -21.2(5)
O8 S4 C60 F10 -46.8(5)
O8 S4 C60 F11 -168.1(4)
O8 S4 C60 F12 71.3(4)
O8 S4 N16 S3 -159.3(3)
O9 S5 C61 F13 -176.7(4)
O9 S5 C61 F14 63.4(5)
O9 S5 C61 F15 -55.9(5)
O9 S5 N17 S6 -162.8(3)
